data_4118419
loop_
_publ_author_name
'Dixit Parmar'
'Hiroshi Matsubara'
'Kieran Price'
'Malcolm Spain'
'David J. Procter'

_publ_section_title
;
 Lactone Radical Cyclizations and Cyclization Cascades Mediated by
 SmI2-H2O
;
_journal_name_full 'Journal of the American Chemical Society'
_journal_page_first 12751
_journal_page_last 12757
_journal_paper_doi 10.1021/ja3047975
_journal_volume 134
_journal_year 2012
_chemical_formula_moiety 'C12 H22 O2'
_chemical_formula_sum 'C12 H22 O2'
_chemical_formula_weight 198.30
_chemical_name_systematic
; 
 ? 
;
_space_group_IT_number 14
_symmetry_cell_setting monoclinic
_symmetry_space_group_name_Hall '-P 2ybc'
_symmetry_space_group_name_H-M 'P 1 21/c 1'
_atom_sites_solution_hydrogens geom
_atom_sites_solution_primary direct
_atom_sites_solution_secondary difmap
_audit_creation_method SHELXL-97
_cell_angle_alpha 90.00
_cell_angle_beta 110.920(5)
_cell_angle_gamma 90.00
_cell_formula_units_Z 4
_cell_length_a 11.1096(5)
_cell_length_b 7.8801(3)
_cell_length_c 13.7447(6)
_cell_measurement_reflns_used 3460
_cell_measurement_temperature 100(2)
_cell_measurement_theta_max 28.7297
_cell_measurement_theta_min 1.5829
_cell_volume 1123.96(9)
_computing_cell_refinement 'Bruker SMART'
_computing_data_collection 'Bruker SMART'
_computing_data_reduction
;
CrysAlisPro, Oxford Diffraction Ltd.,
Version 1.171.34.44 (release 25-10-2010 CrysAlis171 .NET)
(compiled Oct 25 2010,18:11:34)
;
_computing_molecular_graphics 'Bruker SHELXTL'
_computing_publication_material 'Bruker SHELXTL'
_computing_structure_refinement 'SHELXL-97 (Sheldrick, 1997)'
_computing_structure_solution 'SHELXS-97 (Sheldrick, 1990)'
_diffrn_ambient_temperature 100(2)
_diffrn_measured_fraction_theta_full 0.999
_diffrn_measured_fraction_theta_max 0.999
_diffrn_measurement_device_type 'CCD area detector'
_diffrn_measurement_method 'phi and omega scans'
_diffrn_radiation_monochromator graphite
_diffrn_radiation_source 'fine-focus sealed tube'
_diffrn_radiation_type MoK\a
_diffrn_radiation_wavelength 0.71073
_diffrn_reflns_av_R_equivalents 0.0377
_diffrn_reflns_av_sigmaI/netI 0.0305
_diffrn_reflns_limit_h_max 13
_diffrn_reflns_limit_h_min -13
_diffrn_reflns_limit_k_max 9
_diffrn_reflns_limit_k_min -9
_diffrn_reflns_limit_l_max 15
_diffrn_reflns_limit_l_min -16
_diffrn_reflns_number 7823
_diffrn_reflns_theta_full 25.02
_diffrn_reflns_theta_max 25.02
_diffrn_reflns_theta_min 3.03
_exptl_absorpt_coefficient_mu 0.077
_exptl_absorpt_correction_T_max 1.00000
_exptl_absorpt_correction_T_min 0.88115
_exptl_absorpt_correction_type multi-scan
_exptl_absorpt_process_details
;
CrysAlisPro, Oxford Diffraction Ltd.,
Version 1.171.34.44 (release 25-10-2010 CrysAlis171 .NET)
(compiled Oct 25 2010,18:11:34)
empirical absorption correction using spherical harmonics,
 implemented in SCALE3 ABSPACK scaling algorithm.
;
_exptl_crystal_colour colourless
_exptl_crystal_density_diffrn 1.172
_exptl_crystal_description rod
_exptl_crystal_F_000 440
_exptl_crystal_size_max 0.50
_exptl_crystal_size_mid 0.20
_exptl_crystal_size_min 0.20
_refine_diff_density_max 0.358
_refine_diff_density_min -0.171
_refine_diff_density_rms 0.046
_refine_ls_extinction_method none
_refine_ls_goodness_of_fit_ref 1.070
_refine_ls_hydrogen_treatment mixed
_refine_ls_matrix_type full
_refine_ls_number_parameters 138
_refine_ls_number_reflns 1982
_refine_ls_number_restraints 0
_refine_ls_restrained_S_all 1.070
_refine_ls_R_factor_all 0.0514
_refine_ls_R_factor_gt 0.0419
_refine_ls_shift/su_max 0.000
_refine_ls_shift/su_mean 0.000
_refine_ls_structure_factor_coef Fsqd
_refine_ls_weighting_details 'calc w=1/[\s^2^(Fo^2^)+(0.0459P)^2^+0.4243P] where P=(Fo^2^+2Fc^2^)/3'
_refine_ls_weighting_scheme calc
_refine_ls_wR_factor_gt 0.0981
_refine_ls_wR_factor_ref 0.1049
_reflns_number_gt 1656
_reflns_number_total 1982
_reflns_threshold_expression >2sigma(I)
_cod_data_source_file ja3047975_si_006.cif
_cod_data_source_block s3588-sm
_cod_original_cell_volume 1123.96(8)
_cod_original_sg_symbol_Hall -P2ybc
_cod_database_code 4118419

loop_
_symmetry_equiv_pos_as_xyz
'x, y, z'
'-x, y+1/2, -z+1/2'
'-x, -y, -z'
'x, -y-1/2, z-1/2'

loop_
_atom_site_label
_atom_site_type_symbol
_atom_site_fract_x
_atom_site_fract_y
_atom_site_fract_z
_atom_site_U_iso_or_equiv
_atom_site_adp_type
_atom_site_occupancy
_atom_site_symmetry_multiplicity
_atom_site_calc_flag
_atom_site_refinement_flags
O1 O 0.86873(10) 0.33396(13) 0.18132(8) 0.0186(3) Uani 1 1 d .
O2 O 0.86103(11) -0.33125(13) 0.26270(9) 0.0210(3) Uani 1 1 d .
C1 C 0.80480(14) 0.20007(18) 0.21562(11) 0.0157(3) Uani 1 1 d .
C2 C 0.83650(14) 0.03012(18) 0.17354(11) 0.0157(3) Uani 1 1 d .
H2A H 0.9216 -0.0120 0.2222 0.019 Uiso 1 1 calc R
C3 C 0.72964(14) -0.09127(19) 0.17836(11) 0.0163(3) Uani 1 1 d .
H3 H 0.7082 -0.1684 0.1167 0.020 Uiso 1 1 calc R
C4 C 0.77274(14) -0.20508(18) 0.27685(12) 0.0168(3) Uani 1 1 d .
C5 C 0.84389(15) -0.11125(19) 0.38013(11) 0.0191(4) Uani 1 1 d .
H5A H 0.8347 -0.1796 0.4375 0.023 Uiso 1 1 calc R
H5B H 0.9367 -0.1086 0.3905 0.023 Uiso 1 1 calc R
C6 C 0.80150(15) 0.07081(19) 0.39124(12) 0.0186(4) Uani 1 1 d .
H6A H 0.8301 0.0998 0.4662 0.022 Uiso 1 1 calc R
H6B H 0.7062 0.0763 0.3626 0.022 Uiso 1 1 calc R
C7 C 0.85531(15) 0.20317(19) 0.33563(11) 0.0177(4) Uani 1 1 d .
H7A H 0.9501 0.1895 0.3608 0.021 Uiso 1 1 calc R
H7B H 0.8376 0.3171 0.3578 0.021 Uiso 1 1 calc R
C8 C 0.65545(14) 0.21269(19) 0.17273(12) 0.0174(4) Uani 1 1 d .
H8 H 0.6283 0.2667 0.2274 0.021 Uiso 1 1 calc R
C9 C 0.61011(14) 0.02503(19) 0.16089(12) 0.0192(4) Uani 1 1 d .
H9A H 0.5454 0.0060 0.0904 0.023 Uiso 1 1 calc R
H9B H 0.5698 -0.0019 0.2127 0.023 Uiso 1 1 calc R
C10 C 0.84026(15) 0.0396(2) 0.06317(12) 0.0202(4) Uani 1 1 d .
H10A H 0.7541 0.0670 0.0136 0.030 Uiso 1 1 calc R
H10B H 0.8679 -0.0700 0.0448 0.030 Uiso 1 1 calc R
H10C H 0.9011 0.1280 0.0606 0.030 Uiso 1 1 calc R
C11 C 0.59717(16) 0.3156(2) 0.07190(13) 0.0237(4) Uani 1 1 d .
H11A H 0.6332 0.4306 0.0828 0.036 Uiso 1 1 calc R
H11B H 0.5034 0.3216 0.0527 0.036 Uiso 1 1 calc R
H11C H 0.6177 0.2604 0.0159 0.036 Uiso 1 1 calc R
C12 C 0.65959(15) -0.30746(19) 0.28361(13) 0.0223(4) Uani 1 1 d .
H12A H 0.6101 -0.3547 0.2150 0.034 Uiso 1 1 calc R
H12B H 0.6039 -0.2334 0.3065 0.034 Uiso 1 1 calc R
H12C H 0.6920 -0.4001 0.3338 0.034 Uiso 1 1 calc R
H2O H 0.934(2) -0.281(3) 0.2743(17) 0.047(6) Uiso 1 1 d .
H1O H 0.8541(19) 0.431(3) 0.2061(15) 0.040(6) Uiso 1 1 d .

loop_
_atom_site_aniso_label
_atom_site_aniso_U_11
_atom_site_aniso_U_22
_atom_site_aniso_U_33
_atom_site_aniso_U_23
_atom_site_aniso_U_13
_atom_site_aniso_U_12
O1 0.0245(6) 0.0131(6) 0.0214(6) -0.0009(4) 0.0122(5) -0.0026(4)
O2 0.0219(6) 0.0143(6) 0.0294(7) -0.0006(5) 0.0125(5) 0.0019(5)
C1 0.0198(8) 0.0128(8) 0.0161(8) 0.0007(6) 0.0085(6) -0.0012(6)
C2 0.0195(8) 0.0140(7) 0.0147(8) -0.0004(6) 0.0075(6) 0.0001(6)
C3 0.0199(8) 0.0155(8) 0.0143(8) -0.0028(6) 0.0072(6) -0.0016(6)
C4 0.0190(8) 0.0138(8) 0.0198(8) 0.0011(6) 0.0096(6) 0.0026(6)
C5 0.0216(8) 0.0191(8) 0.0173(8) 0.0032(6) 0.0079(6) 0.0010(7)
C6 0.0241(8) 0.0202(8) 0.0123(7) -0.0015(6) 0.0072(6) -0.0006(6)
C7 0.0209(8) 0.0165(8) 0.0160(8) -0.0033(6) 0.0069(6) 0.0002(6)
C8 0.0207(8) 0.0168(8) 0.0164(8) 0.0007(6) 0.0086(6) 0.0012(6)
C9 0.0185(8) 0.0200(8) 0.0181(8) 0.0012(6) 0.0051(6) -0.0015(6)
C10 0.0275(9) 0.0173(8) 0.0188(8) -0.0018(6) 0.0120(7) -0.0010(7)
C11 0.0246(9) 0.0215(9) 0.0241(9) 0.0053(7) 0.0076(7) 0.0030(7)
C12 0.0252(9) 0.0184(8) 0.0260(9) 0.0030(7) 0.0122(7) 0.0000(7)

loop_
_atom_type_symbol
_atom_type_description
_atom_type_scat_dispersion_real
_atom_type_scat_dispersion_imag
_atom_type_scat_source
C C 0.0033 0.0016 'International Tables Vol C Tables 4.2.6.8 and 6.1.1.4'
H H 0.0000 0.0000 'International Tables Vol C Tables 4.2.6.8 and 6.1.1.4'
O O 0.0106 0.0060 'International Tables Vol C Tables 4.2.6.8 and 6.1.1.4'

loop_
_geom_angle_atom_site_label_1
_geom_angle_atom_site_label_2
_geom_angle_atom_site_label_3
_geom_angle
C1 O1 H1O 109.4(13)
C4 O2 H2O 107.1(14)
O1 C1 C7 107.74(11)
O1 C1 C2 107.85(11)
C7 C1 C2 111.65(12)
O1 C1 C8 114.41(12)
C7 C1 C8 109.67(12)
C2 C1 C8 105.57(12)
C10 C2 C3 111.43(12)
C10 C2 C1 114.66(12)
C3 C2 C1 103.82(11)
C10 C2 H2A 108.9
C3 C2 H2A 108.9
C1 C2 H2A 108.9
C2 C3 C4 113.16(12)
C2 C3 C9 104.76(12)
C4 C3 C9 117.05(12)
C2 C3 H3 107.1
C4 C3 H3 107.1
C9 C3 H3 107.1
O2 C4 C12 104.83(12)
O2 C4 C5 107.53(12)
C12 C4 C5 111.09(12)
O2 C4 C3 106.91(11)
C12 C4 C3 110.80(12)
C5 C4 C3 115.01(12)
C6 C5 C4 117.68(12)
C6 C5 H5A 107.9
C4 C5 H5A 107.9
C6 C5 H5B 107.9
C4 C5 H5B 107.9
H5A C5 H5B 107.2
C5 C6 C7 113.44(12)
C5 C6 H6A 108.9
C7 C6 H6A 108.9
C5 C6 H6B 108.9
C7 C6 H6B 108.9
H6A C6 H6B 107.7
C6 C7 C1 117.68(12)
C6 C7 H7A 107.9
C1 C7 H7A 107.9
C6 C7 H7B 107.9
C1 C7 H7B 107.9
H7A C7 H7B 107.2
C11 C8 C9 113.10(13)
C11 C8 C1 115.18(12)
C9 C8 C1 103.98(11)
C11 C8 H8 108.1
C9 C8 H8 108.1
C1 C8 H8 108.1
C8 C9 C3 108.49(12)
C8 C9 H9A 110.0
C3 C9 H9A 110.0
C8 C9 H9B 110.0
C3 C9 H9B 110.0
H9A C9 H9B 108.4
C2 C10 H10A 109.5
C2 C10 H10B 109.5
H10A C10 H10B 109.5
C2 C10 H10C 109.5
H10A C10 H10C 109.5
H10B C10 H10C 109.5
C8 C11 H11A 109.5
C8 C11 H11B 109.5
H11A C11 H11B 109.5
C8 C11 H11C 109.5
H11A C11 H11C 109.5
H11B C11 H11C 109.5
C4 C12 H12A 109.5
C4 C12 H12B 109.5
H12A C12 H12B 109.5
C4 C12 H12C 109.5
H12A C12 H12C 109.5
H12B C12 H12C 109.5

loop_
_geom_bond_atom_site_label_1
_geom_bond_atom_site_label_2
_geom_bond_distance
O1 C1 1.4418(17)
O1 H1O 0.88(2)
O2 C4 1.4577(18)
O2 H2O 0.86(2)
C1 C7 1.541(2)
C1 C2 1.548(2)
C1 C8 1.553(2)
C2 C10 1.534(2)
C2 C3 1.544(2)
C2 H2A 1.0000
C3 C4 1.550(2)
C3 C9 1.560(2)
C3 H3 1.0000
C4 C12 1.524(2)
C4 C5 1.544(2)
C5 C6 1.534(2)
C5 H5A 0.9900
C5 H5B 0.9900
C6 C7 1.535(2)
C6 H6A 0.9900
C6 H6B 0.9900
C7 H7A 0.9900
C7 H7B 0.9900
C8 C11 1.535(2)
C8 C9 1.552(2)
C8 H8 1.0000
C9 H9A 0.9900
C9 H9B 0.9900
C10 H10A 0.9800
C10 H10B 0.9800
C10 H10C 0.9800
C11 H11A 0.9800
C11 H11B 0.9800
C11 H11C 0.9800
C12 H12A 0.9800
C12 H12B 0.9800
C12 H12C 0.9800

loop_
_geom_hbond_atom_site_label_D
_geom_hbond_atom_site_label_H
_geom_hbond_atom_site_label_A
_geom_hbond_distance_DH
_geom_hbond_distance_HA
_geom_hbond_distance_DA
_geom_hbond_angle_DHA
_geom_hbond_site_symmetry_A
O2 H2O O1 0.86(2) 2.25(2) 3.1065(16) 174(2) 2_745

loop_
_geom_torsion_atom_site_label_1
_geom_torsion_atom_site_label_2
_geom_torsion_atom_site_label_3
_geom_torsion_atom_site_label_4
_geom_torsion
O1 C1 C2 C10 -38.47(16)
C7 C1 C2 C10 -156.64(12)
C8 C1 C2 C10 84.25(14)
O1 C1 C2 C3 -160.26(11)
C7 C1 C2 C3 81.56(14)
C8 C1 C2 C3 -37.55(14)
C10 C2 C3 C4 138.30(13)
C1 C2 C3 C4 -97.78(13)
C10 C2 C3 C9 -93.07(13)
C1 C2 C3 C9 30.85(14)
C2 C3 C4 O2 -72.68(14)
C9 C3 C4 O2 165.35(12)
C2 C3 C4 C12 173.63(12)
C9 C3 C4 C12 51.66(17)
C2 C3 C4 C5 46.61(17)
C9 C3 C4 C5 -75.36(16)
O2 C4 C5 C6 153.56(12)
C12 C4 C5 C6 -92.26(16)
C3 C4 C5 C6 34.62(18)
C4 C5 C6 C7 -79.02(17)
C5 C6 C7 C1 68.43(17)
O1 C1 C7 C6 -179.79(12)
C2 C1 C7 C6 -61.55(17)
C8 C1 C7 C6 55.10(17)
O1 C1 C8 C11 22.85(18)
C7 C1 C8 C11 144.02(13)
C2 C1 C8 C11 -95.57(14)
O1 C1 C8 C9 147.17(12)
C7 C1 C8 C9 -91.66(14)
C2 C1 C8 C9 28.75(14)
C11 C8 C9 C3 116.29(13)
C1 C8 C9 C3 -9.36(15)
C2 C3 C9 C8 -13.39(15)
C4 C3 C9 C8 112.85(14)
